data_7001111
loop_
_publ_author_name
'Bainbridge, Michael J.'
'Smith, John R. Lindsay'
'Walton, Paul H.'

_publ_section_title
;
 On the syntheses, NMR spectroscopic and structural characterisations
 of [CuL(C2H4)]&#x00B7;PF6 and [Cu2L2(\m-C4H6)]&#x00B7;2PF6: L =
 (+-)-N,N&#x2032;-bis(2,4,6-trimethylbenzylidene)-1,2-diaminocyclohexane
;
_journal_issue 17
_journal_name_full 'Dalton Transactions'
_journal_page_first 3143
_journal_page_last 3152
_journal_paper_doi 10.1039/b813329h
_journal_year 2009
_chemical_formula_moiety 'C56 H74 Cu2 N4, 2(F6 P)'
_chemical_formula_sum 'C56 H74 Cu2 F12 N4 P2'
_chemical_formula_weight 1220.23
_chemical_name_systematic
;
?
;
_space_group_IT_number 2
_symmetry_cell_setting triclinic
_symmetry_space_group_name_Hall '-P 1'
_symmetry_space_group_name_H-M 'P -1'
_atom_sites_solution_hydrogens geom
_atom_sites_solution_primary direct
_atom_sites_solution_secondary difmap
_audit_creation_method SHELXL-97
_cell_angle_alpha 82.61(6)
_cell_angle_beta 93.35(7)
_cell_angle_gamma 98.11(10)
_cell_formula_units_Z 1
_cell_length_a 9.234(10)
_cell_length_b 11.342(13)
_cell_length_c 13.985(7)
_cell_measurement_temperature 150(2)
_cell_volume 1437(2)
_computing_cell_refinement 'MSC/AFC Diffractometer Control'
_computing_data_collection 'MSC/AFC Diffractometer Control'
_computing_data_reduction 'teXsan (MSC, 1992-1997)'
_computing_molecular_graphics 'ORTEP II (Johnson, 1976)'
_computing_publication_material 'SHELXL 97 (Sheldrick, 1997)'
_computing_structure_refinement 'SHELXL-97 (Sheldrick, 1997)'
_computing_structure_solution SIR-92
_diffrn_ambient_temperature 150(2)
_diffrn_measured_fraction_theta_full 1.000
_diffrn_measured_fraction_theta_max 1.000
_diffrn_measurement_device_type Rigaku-AFC6S
_diffrn_measurement_method \w--2\q
_diffrn_radiation_monochromator graphite
_diffrn_radiation_source 'fine-focus sealed tube'
_diffrn_radiation_type MoK\a
_diffrn_radiation_wavelength 0.71069
_diffrn_reflns_av_R_equivalents 0.0265
_diffrn_reflns_av_sigmaI/netI 0.0479
_diffrn_reflns_limit_h_max 10
_diffrn_reflns_limit_h_min -10
_diffrn_reflns_limit_k_max 13
_diffrn_reflns_limit_k_min 0
_diffrn_reflns_limit_l_max 16
_diffrn_reflns_limit_l_min -16
_diffrn_reflns_number 5347
_diffrn_reflns_theta_full 25.00
_diffrn_reflns_theta_max 25.00
_diffrn_reflns_theta_min 1.83
_diffrn_standards_decay_% 0.86
_diffrn_standards_interval_count 150
_diffrn_standards_number 3
_exptl_absorpt_coefficient_mu 0.875
_exptl_absorpt_correction_type none
_exptl_crystal_density_diffrn 1.410
_exptl_crystal_density_method 'not measured'
_exptl_crystal_F_000 634
_exptl_crystal_size_max 0.3
_exptl_crystal_size_mid 0.2
_exptl_crystal_size_min 0.2
_refine_diff_density_max 1.304
_refine_diff_density_min -0.884
_refine_diff_density_rms 0.138
_refine_ls_extinction_method none
_refine_ls_goodness_of_fit_ref 1.016
_refine_ls_hydrogen_treatment constr
_refine_ls_matrix_type full
_refine_ls_number_parameters 347
_refine_ls_number_reflns 5067
_refine_ls_number_restraints 0
_refine_ls_restrained_S_all 1.016
_refine_ls_R_factor_all 0.1310
_refine_ls_R_factor_gt 0.0825
_refine_ls_shift/su_max 0.001
_refine_ls_shift/su_mean 0.000
_refine_ls_structure_factor_coef Fsqd
_refine_ls_weighting_details 'calc w=1/[\s^2^(Fo^2^)+(0.1421P)^2^+5.6140P] where P=(Fo^2^+2Fc^2^)/3'
_refine_ls_weighting_scheme calc
_refine_ls_wR_factor_gt 0.2249
_refine_ls_wR_factor_ref 0.2678
_reflns_number_gt 3258
_reflns_number_total 5067
_reflns_threshold_expression >2sigma(I)
_cod_data_source_file b813329h.txt
_cod_data_source_block shelxl1
_cod_original_sg_symbol_H-M P-1
_cod_database_code 7001111

loop_
_symmetry_equiv_pos_as_xyz
'x, y, z'
'-x, -y, -z'

loop_
_atom_site_label
_atom_site_type_symbol
_atom_site_fract_x
_atom_site_fract_y
_atom_site_fract_z
_atom_site_U_iso_or_equiv
_atom_site_adp_type
_atom_site_occupancy
_atom_site_symmetry_multiplicity
_atom_site_calc_flag
_atom_site_refinement_flags
_atom_site_disorder_assembly
_atom_site_disorder_group
Cu1 Cu 0.46233(10) 0.88429(7) 0.15268(7) 0.0500(3) Uani 1 1 d . . .
P1 P 0 1 0 0.0592(8) Uani 1 2 d S . .
F1 F 0.0575(6) 0.8792(5) -0.0195(4) 0.0831(16) Uani 1 1 d . . .
F2 F -0.1327(5) 0.9767(5) -0.0765(4) 0.0756(14) Uani 1 1 d . . .
F3 F 0.1002(5) 1.0752(5) -0.0828(4) 0.0800(15) Uani 1 1 d . . .
N1 N 0.4009(6) 0.8383(5) 0.2881(4) 0.0482(14) Uani 1 1 d . . .
N2 N 0.3265(7) 0.7365(5) 0.1280(5) 0.0558(17) Uani 1 1 d . . .
C1 C 0.2828(8) 0.7320(6) 0.2966(6) 0.057(2) Uani 1 1 d . . .
H1 H 0.3309 0.6578 0.3126 0.068 Uiso 1 1 calc R . .
C2 C 0.1725(9) 0.7329(7) 0.3733(6) 0.061(2) Uani 1 1 d . . .
H2A H 0.128 0.8082 0.3612 0.073 Uiso 1 1 calc R . .
H2B H 0.2235 0.7303 0.4376 0.073 Uiso 1 1 calc R . .
C3 C 0.0514(11) 0.6249(8) 0.3724(7) 0.084(3) Uani 1 1 d . . .
H3A H 0.0943 0.5497 0.3914 0.101 Uiso 1 1 calc R . .
H3B H -0.0222 0.6301 0.4199 0.101 Uiso 1 1 calc R . .
C4 C -0.0219(9) 0.6225(8) 0.2735(7) 0.071(3) Uani 1 1 d . . .
H4A H -0.0733 0.6939 0.2579 0.085 Uiso 1 1 calc R . .
H4B H -0.0961 0.5504 0.274 0.085 Uiso 1 1 calc R . .
C5 C 0.0853(10) 0.6211(6) 0.1964(7) 0.068(3) Uani 1 1 d . . .
H5A H 0.0331 0.6244 0.1324 0.082 Uiso 1 1 calc R . .
H5B H 0.1293 0.5456 0.2077 0.082 Uiso 1 1 calc R . .
C6 C 0.2056(8) 0.7277(6) 0.1972(6) 0.0533(19) Uani 1 1 d . . .
H6 H 0.1579 0.8021 0.1821 0.064 Uiso 1 1 calc R . .
C7 C 0.4577(9) 0.8765(9) 0.3640(7) 0.070(2) Uani 1 1 d . . .
H7 H 0.4245 0.8361 0.4241 0.085 Uiso 1 1 calc R . .
C8 C 0.5759(10) 0.9830(10) 0.3652(6) 0.073(3) Uani 1 1 d . . .
C9 C 0.5390(11) 1.0934(9) 0.3720(5) 0.076(3) Uani 1 1 d . . .
C10 C 0.6501(14) 1.1909(10) 0.3757(6) 0.092(4) Uani 1 1 d . . .
H10 H 0.6223 1.2678 0.3784 0.111 Uiso 1 1 calc R . .
C11 C 0.7924(17) 1.1819(15) 0.3755(7) 0.119(6) Uani 1 1 d . . .
C12 C 0.8281(12) 1.0699(18) 0.3724(8) 0.134(7) Uani 1 1 d . . .
H12 H 0.9288 1.0603 0.374 0.161 Uiso 1 1 calc R . .
C13 C 0.7222(11) 0.9664(14) 0.3667(9) 0.119(6) Uani 1 1 d . . .
C14 C 0.3819(12) 1.1087(9) 0.3736(7) 0.094(4) Uani 1 1 d . . .
H14A H 0.3736 1.1927 0.3792 0.141 Uiso 1 1 calc R . .
H14B H 0.3373 1.0573 0.429 0.141 Uiso 1 1 calc R . .
H14C H 0.3311 1.0861 0.3138 0.141 Uiso 1 1 calc R . .
C15 C 0.9148(15) 1.2872(14) 0.3779(8) 0.152(8) Uani 1 1 d . . .
H15A H 0.8721 1.3614 0.3787 0.228 Uiso 1 1 calc R . .
H15B H 0.9729 1.2941 0.3206 0.228 Uiso 1 1 calc R . .
H15C H 0.9778 1.2738 0.436 0.228 Uiso 1 1 calc R . .
C16 C 0.7680(13) 0.8462(17) 0.3635(16) 0.192(11) Uani 1 1 d . . .
H16A H 0.8751 0.8537 0.3643 0.289 Uiso 1 1 calc R . .
H16B H 0.727 0.8143 0.3043 0.289 Uiso 1 1 calc R . .
H16C H 0.7319 0.7916 0.4197 0.289 Uiso 1 1 calc R . .
C17 C 0.3279(9) 0.6579(6) 0.0712(6) 0.060(2) Uani 1 1 d . . .
H17 H 0.2478 0.5956 0.0697 0.072 Uiso 1 1 calc R . .
C18 C 0.4498(9) 0.6605(6) 0.0075(6) 0.056(2) Uani 1 1 d . . .
C19 C 0.5958(11) 0.6730(7) 0.0417(8) 0.072(3) Uani 1 1 d . . .
C20 C 0.7064(12) 0.6815(7) -0.0226(9) 0.086(4) Uani 1 1 d . . .
H20 H 0.8054 0.6926 0.0009 0.103 Uiso 1 1 calc R . .
C21 C 0.6772(10) 0.6745(7) -0.1202(9) 0.079(3) Uani 1 1 d . . .
C22 C 0.5328(11) 0.6542(6) -0.1538(7) 0.073(3) Uani 1 1 d . . .
H22 H 0.5116 0.6447 -0.2199 0.088 Uiso 1 1 calc R . .
C23 C 0.4173(10) 0.6475(6) -0.0914(7) 0.061(2) Uani 1 1 d . . .
C24 C 0.6382(12) 0.6732(8) 0.1476(8) 0.095(4) Uani 1 1 d . . .
H24A H 0.5497 0.6659 0.1845 0.142 Uiso 1 1 calc R . .
H24B H 0.7004 0.7485 0.1574 0.142 Uiso 1 1 calc R . .
H24C H 0.6919 0.6054 0.1696 0.142 Uiso 1 1 calc R . .
C25 C 0.8012(13) 0.6912(9) -0.1899(11) 0.112(4) Uani 1 1 d . . .
H25A H 0.8953 0.7053 -0.1542 0.167 Uiso 1 1 calc R . .
H25B H 0.7904 0.7602 -0.2384 0.167 Uiso 1 1 calc R . .
H25C H 0.7976 0.6189 -0.222 0.167 Uiso 1 1 calc R . .
C26 C 0.2616(10) 0.6331(8) -0.1294(6) 0.071(2) Uani 1 1 d . . .
H26A H 0.1961 0.6299 -0.0762 0.106 Uiso 1 1 calc R . .
H26B H 0.2405 0.5587 -0.1593 0.106 Uiso 1 1 calc R . .
H26C H 0.2464 0.7014 -0.1777 0.106 Uiso 1 1 calc R . .
C27 C 0.5882(8) 1.0433(6) 0.1171(6) 0.0544(18) Uani 1 1 d . . .
H27A H 0.5299 1.1015 0.1304 0.065 Uiso 1 1 calc R . .
H27B H 0.6667 1.0237 0.1606 0.065 Uiso 1 1 calc R . .
C28 C 0.5593(8) 0.9880(6) 0.0358(5) 0.0501(17) Uani 1 1 d . . .
H28 H 0.6197 0.9303 0.0247 0.06 Uiso 1 1 calc R . .
P2 P 0.5 0.5 0.5 0.191(4) Uani 1 2 d S . .
F4 F 0.5028(14) 0.3648(9) 0.5304(9) 0.198(5) Uani 1 1 d . . .
F5 F 0.459(2) 0.4907(15) 0.4032(10) 0.324(12) Uani 1 1 d . . .
F6 F 0.3263(17) 0.499(3) 0.5167(14) 0.382(16) Uani 1 1 d . . .

loop_
_atom_site_aniso_label
_atom_site_aniso_U_11
_atom_site_aniso_U_22
_atom_site_aniso_U_33
_atom_site_aniso_U_23
_atom_site_aniso_U_13
_atom_site_aniso_U_12
Cu1 0.0583(6) 0.0299(4) 0.0599(6) -0.0091(3) -0.0239(4) 0.0070(3)
P1 0.0429(15) 0.0546(16) 0.081(2) -0.0035(14) -0.0017(14) 0.0147(12)
F1 0.067(3) 0.065(3) 0.125(5) -0.021(3) 0.002(3) 0.026(2)
F2 0.059(3) 0.084(3) 0.083(3) -0.007(3) -0.009(2) 0.013(2)
F3 0.059(3) 0.081(3) 0.096(4) 0.008(3) 0.010(3) 0.009(3)
N1 0.047(3) 0.037(3) 0.061(4) -0.012(3) -0.020(3) 0.011(2)
N2 0.070(4) 0.026(3) 0.068(4) -0.012(3) -0.039(3) 0.007(3)
C1 0.063(5) 0.028(3) 0.074(5) -0.007(3) -0.040(4) 0.007(3)
C2 0.055(5) 0.055(4) 0.061(5) 0.003(4) -0.013(4) -0.012(4)
C3 0.082(6) 0.064(5) 0.087(7) 0.007(5) -0.031(5) -0.026(5)
C4 0.057(5) 0.057(5) 0.088(6) 0.003(4) -0.024(5) -0.011(4)
C5 0.079(6) 0.032(3) 0.084(6) -0.004(4) -0.047(5) -0.001(4)
C6 0.055(4) 0.037(3) 0.067(5) -0.007(3) -0.025(4) 0.012(3)
C7 0.058(5) 0.087(6) 0.067(5) -0.038(5) 0.000(4) -0.017(4)
C8 0.065(6) 0.106(8) 0.044(4) -0.034(5) 0.005(4) -0.028(5)
C9 0.089(7) 0.090(7) 0.033(4) -0.003(4) -0.013(4) -0.030(5)
C10 0.115(9) 0.095(7) 0.043(5) 0.004(4) -0.024(5) -0.047(6)
C11 0.130(12) 0.160(13) 0.041(5) -0.025(7) -0.014(6) -0.078(10)
C12 0.065(7) 0.25(2) 0.078(8) -0.094(11) 0.025(6) -0.070(10)
C13 0.063(6) 0.193(14) 0.111(9) -0.109(10) 0.025(6) -0.045(7)
C14 0.114(9) 0.067(6) 0.084(7) 0.009(5) -0.051(6) -0.009(5)
C15 0.144(11) 0.189(14) 0.067(7) 0.029(8) -0.027(7) -0.116(11)
C16 0.063(7) 0.232(19) 0.33(3) -0.22(2) -0.010(11) 0.013(9)
C17 0.070(5) 0.034(3) 0.072(5) -0.008(3) -0.039(4) 0.007(3)
C18 0.072(5) 0.025(3) 0.070(5) -0.014(3) -0.034(4) 0.010(3)
C19 0.070(6) 0.037(4) 0.115(8) -0.024(4) -0.030(5) 0.027(4)
C20 0.078(7) 0.034(4) 0.146(10) -0.022(5) -0.056(7) 0.022(4)
C21 0.069(6) 0.031(4) 0.138(9) -0.009(5) -0.013(6) 0.021(4)
C22 0.101(7) 0.027(3) 0.093(7) -0.009(4) -0.019(6) 0.016(4)
C23 0.069(5) 0.032(4) 0.080(6) -0.007(4) -0.020(5) 0.007(3)
C24 0.101(7) 0.067(6) 0.126(9) -0.050(6) -0.079(7) 0.047(5)
C25 0.094(8) 0.053(5) 0.190(14) 0.001(7) -0.004(8) 0.033(5)
C26 0.086(6) 0.060(5) 0.057(5) -0.006(4) -0.027(4) -0.004(4)
C27 0.060(5) 0.037(4) 0.065(5) -0.010(3) -0.012(4) 0.006(3)
C28 0.051(4) 0.034(3) 0.066(5) -0.017(3) -0.012(3) 0.008(3)
P2 0.253(8) 0.055(2) 0.269(8) -0.070(3) -0.215(7) 0.084(3)
F4 0.255(13) 0.114(7) 0.237(12) -0.004(7) -0.054(10) 0.105(8)
F5 0.51(3) 0.334(19) 0.192(12) -0.095(13) -0.198(17) 0.31(2)
F6 0.187(14) 0.66(4) 0.28(2) 0.18(2) 0.040(13) 0.19(2)

loop_
_atom_type_symbol
_atom_type_description
_atom_type_scat_dispersion_real
_atom_type_scat_dispersion_imag
_atom_type_scat_source
C C 0.0033 0.0016 'International Tables Vol C Tables 4.2.6.8 and 6.1.1.4'
H H 0.0000 0.0000 'International Tables Vol C Tables 4.2.6.8 and 6.1.1.4'
N N 0.0061 0.0033 'International Tables Vol C Tables 4.2.6.8 and 6.1.1.4'
F F 0.0171 0.0103 'International Tables Vol C Tables 4.2.6.8 and 6.1.1.4'
P P 0.1023 0.0942 'International Tables Vol C Tables 4.2.6.8 and 6.1.1.4'
Cu Cu 0.3201 1.2651 'International Tables Vol C Tables 4.2.6.8 and 6.1.1.4'

loop_
_geom_angle_atom_site_label_1
_geom_angle_atom_site_label_2
_geom_angle_atom_site_label_3
_geom_angle
_geom_angle_site_symmetry_1
_geom_angle_site_symmetry_3
_geom_angle_publ_flag
N1 Cu1 N2 83.5(3) . . ?
N1 Cu1 C27 119.5(3) . . ?
N2 Cu1 C27 156.0(3) . . ?
N1 Cu1 C28 158.5(2) . . ?
N2 Cu1 C28 117.7(3) . . ?
C27 Cu1 C28 39.0(3) . . ?
F2 P1 F2 180.0(4) . 2_575 ?
F2 P1 F1 90.1(3) . . ?
F2 P1 F1 89.9(3) 2_575 . ?
F2 P1 F1 89.9(3) . 2_575 ?
F2 P1 F1 90.1(3) 2_575 2_575 ?
F1 P1 F1 180.0(5) . 2_575 ?
F2 P1 F3 89.1(3) . 2_575 ?
F2 P1 F3 90.9(3) 2_575 2_575 ?
F1 P1 F3 89.5(3) . 2_575 ?
F1 P1 F3 90.5(3) 2_575 2_575 ?
F2 P1 F3 90.9(3) . . ?
F2 P1 F3 89.1(3) 2_575 . ?
F1 P1 F3 90.5(3) . . ?
F1 P1 F3 89.5(3) 2_575 . ?
F3 P1 F3 180.0(6) 2_575 . ?
C7 N1 C1 118.7(7) . . ?
C7 N1 Cu1 128.9(6) . . ?
C1 N1 Cu1 111.9(4) . . ?
C17 N2 C6 121.2(7) . . ?
C17 N2 Cu1 133.5(7) . . ?
C6 N2 Cu1 105.3(4) . . ?
N1 C1 C2 114.8(6) . . ?
N1 C1 C6 107.0(6) . . ?
C2 C1 C6 110.6(6) . . ?
C1 C2 C3 111.0(7) . . ?
C4 C3 C2 110.5(7) . . ?
C3 C4 C5 112.5(8) . . ?
C4 C5 C6 110.4(7) . . ?
N2 C6 C5 117.4(7) . . ?
N2 C6 C1 105.1(6) . . ?
C5 C6 C1 111.8(6) . . ?
N1 C7 C8 123.8(8) . . ?
C9 C8 C13 120.1(9) . . ?
C9 C8 C7 119.8(9) . . ?
C13 C8 C7 119.9(11) . . ?
C8 C9 C10 119.2(11) . . ?
C8 C9 C14 119.4(8) . . ?
C10 C9 C14 121.4(11) . . ?
C11 C10 C9 123.9(13) . . ?
C10 C11 C12 116.4(11) . . ?
C10 C11 C15 124.6(17) . . ?
C12 C11 C15 119.0(16) . . ?
C11 C12 C13 123.4(13) . . ?
C8 C13 C12 117.0(14) . . ?
C8 C13 C16 122.1(10) . . ?
C12 C13 C16 121.0(12) . . ?
N2 C17 C18 122.0(7) . . ?
C19 C18 C23 119.2(9) . . ?
C19 C18 C17 122.1(8) . . ?
C23 C18 C17 118.6(7) . . ?
C20 C19 C18 119.5(9) . . ?
C20 C19 C24 118.2(9) . . ?
C18 C19 C24 122.2(10) . . ?
C19 C20 C21 122.1(9) . . ?
C22 C21 C20 118.8(11) . . ?
C22 C21 C25 120.4(11) . . ?
C20 C21 C25 120.8(10) . . ?
C21 C22 C23 120.8(10) . . ?
C22 C23 C18 119.3(8) . . ?
C22 C23 C26 120.5(8) . . ?
C18 C23 C26 120.2(9) . . ?
C28 C27 Cu1 71.8(4) . . ?
C27 C28 C28 124.2(8) . 2_675 ?
C27 C28 Cu1 69.1(5) . . ?
C28 C28 Cu1 106.6(7) 2_675 . ?
F5 P2 F5 180.0(3) . 2_666 ?
F5 P2 F4 96.2(8) . . ?
F5 P2 F4 83.8(8) 2_666 . ?
F5 P2 F4 83.8(8) . 2_666 ?
F5 P2 F4 96.2(8) 2_666 2_666 ?
F4 P2 F4 180.000(1) . 2_666 ?
F5 P2 F6 86.3(10) . . ?
F5 P2 F6 93.7(10) 2_666 . ?
F4 P2 F6 96.4(10) . . ?
F4 P2 F6 83.6(10) 2_666 . ?
F5 P2 F6 93.7(10) . 2_666 ?
F5 P2 F6 86.3(10) 2_666 2_666 ?
F4 P2 F6 83.6(10) . 2_666 ?
F4 P2 F6 96.4(10) 2_666 2_666 ?
F6 P2 F6 180.0(14) . 2_666 ?

loop_
_geom_bond_atom_site_label_1
_geom_bond_atom_site_label_2
_geom_bond_distance
_geom_bond_site_symmetry_2
_geom_bond_publ_flag
Cu1 N1 1.992(7) . ?
Cu1 N2 2.002(6) . ?
Cu1 C27 2.024(7) . ?
Cu1 C28 2.058(8) . ?
P1 F2 1.596(5) . ?
P1 F2 1.596(5) 2_575 ?
P1 F1 1.597(5) . ?
P1 F1 1.597(5) 2_575 ?
P1 F3 1.604(5) 2_575 ?
P1 F3 1.604(5) . ?
N1 C7 1.257(9) . ?
N1 C1 1.505(9) . ?
N2 C17 1.270(10) . ?
N2 C6 1.504(11) . ?
C1 C2 1.523(12) . ?
C1 C6 1.527(9) . ?
C2 C3 1.538(10) . ?
C3 C4 1.505(12) . ?
C4 C5 1.509(13) . ?
C5 C6 1.523(10) . ?
C7 C8 1.510(12) . ?
C8 C9 1.359(15) . ?
C8 C13 1.389(15) . ?
C9 C10 1.402(12) . ?
C9 C14 1.487(15) . ?
C10 C11 1.333(19) . ?
C11 C12 1.36(2) . ?
C11 C15 1.526(14) . ?
C12 C13 1.425(17) . ?
C13 C16 1.49(2) . ?
C17 C18 1.470(12) . ?
C18 C19 1.398(11) . ?
C18 C23 1.420(11) . ?
C19 C20 1.384(15) . ?
C19 C24 1.510(14) . ?
C20 C21 1.386(15) . ?
C21 C22 1.386(13) . ?
C21 C25 1.522(16) . ?
C22 C23 1.405(13) . ?
C23 C26 1.497(11) . ?
C27 C28 1.364(10) . ?
C28 C28 1.470(14) 2_675 ?
P2 F5 1.398(11) . ?
P2 F5 1.398(11) 2_666 ?
P2 F4 1.542(9) . ?
P2 F4 1.542(9) 2_666 ?
P2 F6 1.633(15) . ?
P2 F6 1.633(15) 2_666 ?

loop_
_geom_torsion_atom_site_label_1
_geom_torsion_atom_site_label_2
_geom_torsion_atom_site_label_3
_geom_torsion_atom_site_label_4
_geom_torsion
_geom_torsion_site_symmetry_1
_geom_torsion_site_symmetry_2
_geom_torsion_site_symmetry_3
_geom_torsion_site_symmetry_4
_geom_torsion_publ_flag
N2 Cu1 N1 C7 165.9(8) . . . . ?
C27 Cu1 N1 C7 -21.2(8) . . . . ?
C28 Cu1 N1 C7 -23.7(11) . . . . ?
N2 Cu1 N1 C1 -5.3(4) . . . . ?
C27 Cu1 N1 C1 167.5(4) . . . . ?
C28 Cu1 N1 C1 165.1(6) . . . . ?
N1 Cu1 N2 C17 -145.7(7) . . . . ?
C27 Cu1 N2 C17 49.8(10) . . . . ?
C28 Cu1 N2 C17 38.3(7) . . . . ?
N1 Cu1 N2 C6 33.1(4) . . . . ?
C27 Cu1 N2 C6 -131.4(7) . . . . ?
C28 Cu1 N2 C6 -142.9(4) . . . . ?
C7 N1 C1 C2 41.2(9) . . . . ?
Cu1 N1 C1 C2 -146.6(5) . . . . ?
C7 N1 C1 C6 164.3(7) . . . . ?
Cu1 N1 C1 C6 -23.4(7) . . . . ?
N1 C1 C2 C3 176.6(6) . . . . ?
C6 C1 C2 C3 55.4(8) . . . . ?
C1 C2 C3 C4 -55.7(11) . . . . ?
C2 C3 C4 C5 56.2(11) . . . . ?
C3 C4 C5 C6 -55.9(9) . . . . ?
C17 N2 C6 C5 0.0(9) . . . . ?
Cu1 N2 C6 C5 -179.0(5) . . . . ?
C17 N2 C6 C1 125.0(6) . . . . ?
Cu1 N2 C6 C1 -54.0(5) . . . . ?
C4 C5 C6 N2 176.9(6) . . . . ?
C4 C5 C6 C1 55.2(8) . . . . ?
N1 C1 C6 N2 50.2(7) . . . . ?
C2 C1 C6 N2 175.9(5) . . . . ?
N1 C1 C6 C5 178.6(6) . . . . ?
C2 C1 C6 C5 -55.6(8) . . . . ?
C1 N1 C7 C8 -179.4(8) . . . . ?
Cu1 N1 C7 C8 9.9(14) . . . . ?
N1 C7 C8 C9 95.4(11) . . . . ?
N1 C7 C8 C13 -89.4(13) . . . . ?
C13 C8 C9 C10 3.1(13) . . . . ?
C7 C8 C9 C10 178.3(7) . . . . ?
C13 C8 C9 C14 -178.0(9) . . . . ?
C7 C8 C9 C14 -2.8(12) . . . . ?
C8 C9 C10 C11 -1.9(13) . . . . ?
C14 C9 C10 C11 179.2(9) . . . . ?
C9 C10 C11 C12 -0.5(16) . . . . ?
C9 C10 C11 C15 179.0(8) . . . . ?
C10 C11 C12 C13 1.8(18) . . . . ?
C15 C11 C12 C13 -177.8(10) . . . . ?
C9 C8 C13 C12 -2.0(15) . . . . ?
C7 C8 C13 C12 -177.1(9) . . . . ?
C9 C8 C13 C16 177.5(13) . . . . ?
C7 C8 C13 C16 2.3(18) . . . . ?
C11 C12 C13 C8 -0.5(18) . . . . ?
C11 C12 C13 C16 180.0(15) . . . . ?
C6 N2 C17 C18 -175.9(6) . . . . ?
Cu1 N2 C17 C18 2.7(10) . . . . ?
N2 C17 C18 C19 49.6(10) . . . . ?
N2 C17 C18 C23 -131.7(7) . . . . ?
C23 C18 C19 C20 4.9(10) . . . . ?
C17 C18 C19 C20 -176.4(7) . . . . ?
C23 C18 C19 C24 -173.0(7) . . . . ?
C17 C18 C19 C24 5.8(11) . . . . ?
C18 C19 C20 C21 -2.0(12) . . . . ?
C24 C19 C20 C21 175.9(7) . . . . ?
C19 C20 C21 C22 -2.2(12) . . . . ?
C19 C20 C21 C25 176.6(7) . . . . ?
C20 C21 C22 C23 3.5(11) . . . . ?
C25 C21 C22 C23 -175.3(7) . . . . ?
C21 C22 C23 C18 -0.7(11) . . . . ?
C21 C22 C23 C26 176.2(7) . . . . ?
C19 C18 C23 C22 -3.6(10) . . . . ?
C17 C18 C23 C22 177.7(6) . . . . ?
C19 C18 C23 C26 179.6(7) . . . . ?
C17 C18 C23 C26 0.8(10) . . . . ?
N1 Cu1 C27 C28 -178.6(4) . . . . ?
N2 Cu1 C27 C28 -16.3(9) . . . . ?
Cu1 C27 C28 C28 96.3(10) . . . 2_675 ?
N1 Cu1 C28 C27 3.4(9) . . . . ?
N2 Cu1 C28 C27 172.6(4) . . . . ?
N1 Cu1 C28 C28 -117.6(7) . . . 2_675 ?
N2 Cu1 C28 C28 51.6(7) . . . 2_675 ?
C27 Cu1 C28 C28 -121.0(8) . . . 2_675 ?
